data_1100216
loop_
_publ_author_name
'Krieger, Matthias'
'Gould, Robert O.'
'Harms, Klaus'
'Greiner, Andreas'
'Dehnicke, Kurt'

_publ_section_title
;
 Phosphaniminato- und Phosphanimin-Komplexe von Nickel(II). Die
 Kristallstrukturen von [Ni(O~3~SCF~3~)(NPMe~3~)]~4~,
 [Ni~4~Br~5~{NP(NMe~2~)~3~}~3~], [NiBr~2~{HNP(NMe~2~)~3~}~2~]
 und [Ni(PMePh~2~)~4~]
;
_journal_coden_ASTM ZAACAB
_journal_issue 4
_journal_name_full
;
 Zeitschrift fuer Anorganische und Allgemeine Chemie
;
_journal_page_first 747
_journal_page_last 754
_journal_paper_doi 10.1002/1521-3749(200104)627:4<747::AID-ZAAC747>3.0.CO;2-H
_journal_volume 627
_journal_year 2001
_chemical_formula_moiety 'C16 H36 F12 N4 Ni4 O12 P4 S4'
_chemical_formula_sum 'C16 H36 F12 N4 Ni4 O12 P4 S4'
_chemical_name_systematic
;\
tetrakis(\m~3~-Trimethylphosphoraneiminato)-tris(trifluoromethanesulfonato-\
O,O')-(trifluoromethanesulfonato-O)-tetra-nickel(II)
;
_space_group_IT_number 14
_symmetry_cell_setting monoclinic
_symmetry_space_group_name_Hall '-P 2yn'
_symmetry_space_group_name_H-M 'P 1 21/n 1'
_cell_angle_alpha 90
_cell_angle_beta 105.908(9)
_cell_angle_gamma 90
_cell_formula_units_Z 4
_cell_length_a 15.6666(15)
_cell_length_b 14.7993(10)
_cell_length_c 19.6063(18)
_cell_volume 4371.722
_diffrn_ambient_temperature 193
_exptl_crystal_colour black-violet
_exptl_crystal_density_diffrn 1.81
_exptl_crystal_preparation dichloromethane/n-hexane
_refine_ls_R_factor_gt 4.43
_refine_ls_wR_factor_gt 4.43
_cod_original_sg_symbol_H-M 'P 21/n'
_cod_database_code 1100216

loop_
_symmetry_equiv_pos_site_id
_symmetry_equiv_pos_as_xyz
1 x,y,z
2 1/2+x,1/2-y,1/2+z
3 -x,-y,-z
4 -1/2-x,-1/2+y,-1/2-z

loop_
_atom_site_label
_atom_site_type_symbol
_atom_site_fract_x
_atom_site_fract_y
_atom_site_fract_z
Ni1 Ni -0.36569(4) 1.23716(5) -0.04907(3)
P1 P -0.30518(10) 1.05494(11) -0.11770(8)
S1 S -0.54226(10) 1.18806(13) -0.10276(8)
N1 N -0.2827(3) 1.1439(3) -0.0709(2)
O1 O -0.4832(3) 1.1619(3) -0.0348(2)
C1 C -0.6248(4) 1.2592(6) -0.0798(3)
O2 O -0.4917(2) 1.2479(4) -0.1351(2)
Ni2 Ni -0.21711(4) 1.34194(5) 0.02790(4)
S2 S -0.19197(10) 1.51663(12) 0.07749(8)
P2 P -0.33001(9) 1.24109(12) 0.11892(6)
N2 N -0.2897(2) 1.2421(3) 0.05244(17)
O3 O -0.1326(3) 1.4626(3) 0.0489(2)
C2 C -0.1308(6) 1.5319(7) 0.1700(4)
O4 O -0.2671(3) 1.4604(3) 0.0791(2)
Ni3 Ni -0.21028(4) 1.24486(6) -0.09368(3)
P3 P -0.33202(10) 1.42191(12) -0.12369(8)
N3 N -0.2927(3) 1.3383(3) -0.0744(2)
S3 S -0.17270(11) 1.27116(13) -0.23966(8)
C3 C -0.0801(5) 1.2241(5) -0.2639(4)
Ni4 Ni -0.20718(4) 1.14970(5) 0.03075(4)
S4 S -0.10103(10) 1.02317(12) 0.11916(8)
P4 P -0.02796(8) 1.25934(12) 0.02589(7)
N4 N -0.1333(2) 1.2501(3) 0.00638(17)
O5 O -0.1464(3) 1.0171(3) 0.0436(2)
C4 C -0.1531(5) 0.9391(7) 0.1604(6)
O6 O -0.1251(3) 1.1080(3) 0.1437(2)
F1 F -0.6648(3) 1.2158(4) -0.0391(3)
O7 O -0.5902(3) 1.1189(4) -0.1454(3)
C5 C -0.3579(4) 0.9715(4) -0.0778(3)
H1 H -0.41340 0.99590 -0.07150
H2 H -0.31850 0.95460 -0.03150
H3 H -0.37080 0.91800 -0.10840
F2 F -0.6818(3) 1.2870(4) -0.1347(2)
C6 C -0.3788(4) 1.0743(5) -0.2043(3)
H4 H -0.43580 1.09690 -0.19980
H5 H -0.38830 1.01750 -0.23110
H6 H -0.35250 1.11890 -0.22950
F3 F -0.5860(2) 1.3305(3) -0.0432(2)
C7 C -0.2076(4) 1.0039(4) -0.1313(3)
H7 H -0.16710 0.98730 -0.08530
H8 H -0.17810 1.04670 -0.15540
H9 H -0.22420 0.94950 -0.16050
O8 O -0.2097(3) 1.6048(3) 0.0496(2)
F4 F -0.0579(4) 1.5752(4) 0.1764(3)
C8 C -0.4145(4) 1.3254(4) 0.1121(3)
H10 H -0.46500 1.31190 0.07120
H11 H -0.39050 1.38500 0.10580
H12 H -0.43420 1.32520 0.15540
F5 F -0.1815(4) 1.5722(5) 0.2031(2)
C9 C -0.2486(3) 1.2624(5) 0.2012(2)
H13 H -0.20060 1.21800 0.20780
H14 H -0.27620 1.25760 0.24020
H15 H -0.22440 1.32340 0.20050
C10 C -0.3796(4) 1.1352(4) 0.1301(3)
H16 H -0.42610 1.12040 0.08680
H17 H -0.40570 1.13930 0.17010
H18 H -0.33420 1.08780 0.13960
F6 F -0.1089(3) 1.4526(4) 0.2006(2)
C11 C -0.2480(4) 1.5014(4) -0.1310(3)
H19 H -0.21670 1.52380 -0.08370
H20 H -0.27590 1.55220 -0.16100
H21 H -0.20570 1.47150 -0.15220
C12 C -0.4119(4) 1.4850(5) -0.0917(3)
H22 H -0.46170 1.44550 -0.09040
H23 H -0.43380 1.53610 -0.12340
H24 H -0.38360 1.50760 -0.04380
C13 C -0.3897(4) 1.3897(5) -0.2125(3)
H25 H -0.44060 1.35160 -0.21170
H26 H -0.34950 1.35600 -0.23360
H27 H -0.41070 1.44400 -0.24080
F7 F -0.0153(8) 1.2361(10) -0.1980(11)
F8 F -0.0544(15) 1.2736(12) -0.3067(14)
F9 F -0.0756(13) 1.1380(7) -0.2733(8)
F10? F -0.0790(16) 1.1371(8) -0.2485(10)
F11? F -0.1069(8) 1.2220(11) -0.3392(4)
F12? F -0.0053(6) 1.2581(8) -0.2460(7)
O9 O -0.0094(2) 0.9993(3) 0.1377(2)
F13 F -0.1180(4) 0.9414(5) 0.2298(3)
C14 C 0.0078(4) 1.3523(4) -0.0176(4)
H28 H -0.01700 1.40850 -0.00480
H29 H -0.01280 1.34360 -0.06910
H30 H 0.07270 1.35560 -0.00280
F14 F -0.1400(3) 0.8571(4) 0.1376(4)
C15 C 0.0204(3) 1.2770(5) 0.1191(3)
H31 H 0.00650 1.22550 0.14560
H32 H -0.00380 1.33240 0.13390
H33 H 0.08500 1.28270 0.12860
F15 F -0.2380(3) 0.9523(4) 0.1455(4)
C16 C 0.0246(4) 1.1620(5) 0.0015(4)
H34 H 0.01420 1.10970 0.02870
H35 H 0.08850 1.17290 0.01160
H36 H -0.00020 1.15020 -0.04930
O10 O -0.1636(4) 1.3630(4) -0.2408(4)
O11? O -0.1987(19) 1.2146(8) -0.1918(9)
O12? O -0.2378(8) 1.2559(13) -0.3083(6)
O13 O -0.2474(7) 1.2208(9) -0.2666(7)
O14 O -0.1394(10) 1.2504(15) -0.1629(6)

loop_
_atom_type_symbol
_atom_type_radius_bond
C 0.68
H 0.23
F 0.64
N 0.68
Ni 1.20
O 0.72
P 1.05
S 1.02
